data_1529917
loop_
_publ_author_name
'Evain, M.'
'Lee, S.'
'Queignec, M.'
'Brec, R.'

_publ_section_title
;
 Multiple empty tunnels in a new Ta-P-S phase: Synthesis and structure
 determination of Ta2 P2 S11
;
_journal_name_full 'Journal of Solid State Chemistry'
_journal_page_first 139
_journal_page_last 153
_journal_volume 71
_journal_year 1987
_chemical_formula_sum 'P2 S11 Ta2'
_chemical_name_systematic 'Ta2 (P2 S11)'
_space_group_IT_number 14
_symmetry_space_group_name_Hall '-P 2ybc'
_symmetry_space_group_name_H-M 'P 1 21/c 1'
_cell_angle_alpha 90
_cell_angle_beta 106.04
_cell_angle_gamma 90
_cell_formula_units_Z 10
_cell_length_a 6.876
_cell_length_b 24.109
_cell_length_c 26.411
_cell_volume 4207.794
_citation_journal_id_ASTM JSSCBI
_cod_data_source_file Evain_JSSCBI_1987_1493.cif
_cod_data_source_block P2S11Ta2
_cod_database_code 1529917

loop_
_symmetry_equiv_pos_as_xyz
x,y,z
-x,y+1/2,-z+1/2
-x,-y,-z
x,-y-1/2,z-1/2

loop_
_atom_site_label
_atom_site_type_symbol
_atom_site_fract_x
_atom_site_fract_y
_atom_site_fract_z
_atom_site_occupancy
_atom_site_U_iso_or_equiv
P3 P+5 0.417 0.4643 0.6513 1 0.0
S5 S-1 0.891 0.592 0.752 0.5 0.0
S17 S-2 0.809 0.77 0.5613 1 0.0
P4 P+5 0.474 0.1738 0.5932 1 0.0
S19 S-2 0.465 0.6641 0.5132 1 0.0
S4 S-1 0.967 0.571 0.826 0.5 0.0
S12 S-2 0.345 0.6695 0.8326 1 0.0
S25 S-2 0.554 0.8058 0.7098 1 0.0
S23 S-2 0.103 0.7493 0.462 1 0.0
P1 P+5 0.345 0.2272 0.776 1 0.0
S30 S-2 0.978 0.8674 0.0175 1 0.0
Ta1 Ta+5 0.6996 0.5021 0.762 1 0.0
S14 S-2 0.471 0.4256 0.7208 1 0.0
S26 S-1 0.724 0.032 0.977 0.5 0.0
S2 S-1 0.462 0.535 0.825 0.5 0.0
S21 S-2 0.817 0.711 0.6731 1 0.0
S20 S-2 0.718 0.9064 0.6272 1 0.0
S6 S-2 0.451 0.549 0.784 0.5 0.0
S18 S-2 0.417 0.8595 0.4631 1 0.0
S11 S-2 0.811 0.7163 0.8013 1 0.0
S10 S-2 0.769 0.4427 0.8416 1 0.0
Ta5 Ta+5 0.0691 0.0507 0.0431 1 0.0
S29 S-2 0.866 0.0004 0.8717 1 0.0
Ta3 Ta+5 0.4665 0.7692 0.5093 1 0.0
S16 S-1 0.369 0.7492 0.5936 1 0.0
S8 S-2 0.787 0.6335 0.8989 1 0.0
S13 S-2 0.008 0.449 0.7562 1 0.0
S7 S-2 0.43 0.669 0.7168 1 0.0
P2 P+5 0.002 0.4051 0.8221 1 0.0
S32 S-2 0.088 0.8805 0.9108 1 0.0
P5 P+5 0.159 0.6669 0.4767 1 0.0
S22 S-2 0.581 0.7449 0.431 1 0.0
S9 S-2 0.637 0.5236 0.6658 1 0.0
S3 S-2 0.869 0.581 0.78 0.5 0.0
S27 S-1 0.229 0.026 0.968 0.5 0.0
S28 S-2 0.797 0.002 0.013 0.5 0.0
S1 S-1 0.349 0.56 0.75 0.5 0.0
Ta2 Ta+5 0.6275 0.6287 0.8027 1 0.0
S24 S-2 0.043 0.8224 0.6892 1 0.0
Ta4 Ta+5 0.6971 0.80473 0.63179 1 0.0
S31 S-2 0.585 0.9144 0.9105 1 0.0
S15 S-1 0.353 0.8303 0.575 1 0.0
